data_7105924
loop_
_publ_author_name
'Heimann, Samuel'
'Holynska, Malgorzata'
'Dehnen, Stefanie'

_publ_section_title
;
 In situ Ge--Ge bond formation under ambient conditions:
 synthesis, characterization and reactivity of organo-functionalized
 telluridogermanate complexes
;
_journal_coden_ASTM CHCOFS
_journal_issue 6
_journal_name_full
;
 Chemical Communications (Cambridge, United Kingdom)
;
_journal_page_first 1881
_journal_page_last 1883
_journal_paper_doi 10.1039/c0cc03727c
_journal_volume 47
_journal_year 2011
_chemical_formula_moiety '(C6 H13 Ge N2 Te2), (N2H5), 0.5(N2H4)'
_chemical_formula_sum 'C6 H20 Ge N5 Te2'
_chemical_formula_weight 490.06
_space_group_IT_number 9
_symmetry_cell_setting monoclinic
_symmetry_space_group_name_Hall 'C -2yc'
_symmetry_space_group_name_H-M 'C 1 c 1'
_atom_sites_solution_hydrogens geom
_atom_sites_solution_primary direct
_atom_sites_solution_secondary difmap
_audit_creation_method SHELXL-97
_cell_angle_alpha 90.00
_cell_angle_beta 105.94(3)
_cell_angle_gamma 90.00
_cell_formula_units_Z 16
_cell_length_a 31.866(7)
_cell_length_b 15.441(4)
_cell_length_c 12.271(4)
_cell_measurement_reflns_used 21909
_cell_measurement_temperature 100(2)
_cell_measurement_theta_max 26.73
_cell_measurement_theta_min 2.83
_cell_volume 5806(3)
_computing_cell_refinement 'Stoe, X-Area ver. 1.54'
_computing_data_collection 'Stoe, X-Area ver. 1.54'
_computing_data_reduction 'Stoe, X-Area ver. 1.54'
_computing_molecular_graphics 'DIAMOND 3.1'
_computing_publication_material 'SHELXL-97 (Sheldrick, 1997)'
_computing_structure_refinement 'SHELXL-97 (Sheldrick, 1997)'
_computing_structure_solution 'SHELXS-97 (Sheldrick, 1990)'
_diffrn_ambient_temperature 100(2)
_diffrn_measured_fraction_theta_full 0.992
_diffrn_measured_fraction_theta_max 0.990
_diffrn_measurement_device_type IPDS2
_diffrn_measurement_method /w
_diffrn_radiation_monochromator graphite
_diffrn_radiation_source 'fine-focus sealed tube'
_diffrn_radiation_type MoK\a
_diffrn_radiation_wavelength 0.71073
_diffrn_reflns_av_R_equivalents 0.0767
_diffrn_reflns_av_sigmaI/netI 0.0538
_diffrn_reflns_limit_h_max 39
_diffrn_reflns_limit_h_min -40
_diffrn_reflns_limit_k_max 19
_diffrn_reflns_limit_k_min -19
_diffrn_reflns_limit_l_max 15
_diffrn_reflns_limit_l_min -15
_diffrn_reflns_number 21516
_diffrn_reflns_theta_full 25.00
_diffrn_reflns_theta_max 26.73
_diffrn_reflns_theta_min 4.63
_exptl_absorpt_coefficient_mu 6.030
_exptl_absorpt_correction_type none
_exptl_crystal_colour orange
_exptl_crystal_density_diffrn 2.243
_exptl_crystal_density_method 'not measured'
_exptl_crystal_description 'cut needle'
_exptl_crystal_F_000 3632
_exptl_crystal_size_max 0.05
_exptl_crystal_size_mid 0.05
_exptl_crystal_size_min 0.05
_refine_diff_density_max 1.78
_refine_diff_density_min -2.08
_refine_diff_density_rms 0.19
_refine_ls_abs_structure_details 'Flack H D (1983), Acta Cryst. A39, 876-881'
_refine_ls_abs_structure_Flack 0.46(3)
_refine_ls_extinction_method none
_refine_ls_goodness_of_fit_ref 1.056
_refine_ls_hydrogen_treatment mixed
_refine_ls_matrix_type full
_refine_ls_number_parameters 500
_refine_ls_number_reflns 11569
_refine_ls_number_restraints 167
_refine_ls_restrained_S_all 1.770
_refine_ls_R_factor_all 0.0376
_refine_ls_R_factor_gt 0.0329
_refine_ls_shift/su_max 0.002
_refine_ls_shift/su_mean 0.000
_refine_ls_structure_factor_coef Fsqd
_refine_ls_weighting_details 'calc w=1/[\s^2^(Fo^2^)+(0.0487P)^2^] where P=(Fo^2^+2Fc^2^)/3'
_refine_ls_weighting_scheme calc
_refine_ls_wR_factor_gt 0.0857
_refine_ls_wR_factor_ref 0.0911
_reflns_number_gt 10471
_reflns_number_total 11569
_reflns_threshold_expression >2sigma(I)
_cod_data_source_file C0CC03727C.TXT
_cod_data_source_block compound4
_cod_original_sg_symbol_H-M 'C c'
_cod_database_code 7105924

loop_
_symmetry_equiv_pos_as_xyz
'x, y, z'
'x, -y, z+1/2'
'x+1/2, y+1/2, z'
'x+1/2, -y+1/2, z+1/2'

loop_
_atom_site_label
_atom_site_type_symbol
_atom_site_fract_x
_atom_site_fract_y
_atom_site_fract_z
_atom_site_U_iso_or_equiv
_atom_site_adp_type
_atom_site_occupancy
_atom_site_symmetry_multiplicity
_atom_site_calc_flag
_atom_site_refinement_flags
_atom_site_disorder_assembly
_atom_site_disorder_group
C11 C 0.6435(4) 0.0579(9) 0.4781(12) 0.016(2) Uani 1 1 d U . .
C63 C 0.7843(5) 0.5488(11) 0.7747(13) 0.023(3) Uani 1 1 d U . .
H63A H 0.7749 0.5823 0.7044 0.035 Uiso 1 1 calc R . .
H63B H 0.7616 0.5069 0.7780 0.035 Uiso 1 1 calc R . .
H63C H 0.8114 0.5179 0.7767 0.035 Uiso 1 1 calc R . .
C64 C 0.7855(5) 0.9568(11) 0.2849(12) 0.022(3) Uani 1 1 d U . .
H64A H 0.8122 0.9878 0.2839 0.032 Uiso 1 1 calc R . .
H64B H 0.7631 0.9987 0.2911 0.032 Uiso 1 1 calc R . .
H64C H 0.7750 0.9235 0.2147 0.032 Uiso 1 1 calc R . .
C22 C 0.6736(5) 0.4980(11) 0.5392(12) 0.021(3) Uani 1 1 d U . .
H22C H 0.6697 0.4418 0.5008 0.032 Uiso 1 1 calc R . .
H22D H 0.6689 0.4918 0.6145 0.032 Uiso 1 1 calc R . .
H22E H 0.7033 0.5190 0.5472 0.032 Uiso 1 1 calc R . .
C31 C 0.6746(5) -0.0080(11) 0.5500(13) 0.023(3) Uani 1 1 d U . .
H31A H 0.7048 0.0094 0.5567 0.034 Uiso 1 1 calc R . .
H31B H 0.6692 -0.0651 0.5140 0.034 Uiso 1 1 calc R . .
H31C H 0.6699 -0.0108 0.6256 0.034 Uiso 1 1 calc R . .
C53 C 0.7918(5) 0.6068(10) 0.8708(13) 0.017(3) Uani 1 1 d U . .
C34 C 0.7668(5) 0.8237(11) 0.6521(13) 0.023(3) Uani 1 1 d U . .
H34A H 0.7378 0.8483 0.6443 0.034 Uiso 1 1 calc R . .
H34B H 0.7890 0.8621 0.6987 0.034 Uiso 1 1 calc R . .
H34C H 0.7687 0.7667 0.6883 0.034 Uiso 1 1 calc R . .
C23 C 0.7585(5) 0.6756(11) 1.1362(13) 0.026(3) Uani 1 1 d U . .
H23C H 0.7610 0.7311 1.1761 0.038 Uiso 1 1 calc R . .
H23D H 0.7789 0.6338 1.1829 0.038 Uiso 1 1 calc R . .
H23E H 0.7286 0.6537 1.1218 0.038 Uiso 1 1 calc R . .
C42 C 0.6424(5) 0.6496(10) 0.5356(13) 0.020(3) Uani 1 1 d U . .
H42A H 0.6731 0.6655 0.5727 0.024 Uiso 1 1 calc R . .
H42B H 0.6292 0.6963 0.4818 0.024 Uiso 1 1 calc R . .
C52 C 0.6181(4) 0.6412(10) 0.6230(11) 0.014(2) Uani 1 1 d U . .
C51 C 0.6190(4) 0.1412(10) 0.6256(11) 0.013(2) Uani 1 1 d U . .
C41 C 0.6456(5) 0.1453(10) 0.5417(12) 0.020(2) Uani 1 1 d U . .
H41A H 0.6764 0.1587 0.5819 0.024 Uiso 1 1 calc R . .
H41B H 0.6344 0.1922 0.4864 0.024 Uiso 1 1 calc R . .
C54 C 0.7947(5) 0.8976(11) 0.3827(14) 0.020(3) Uani 1 1 d U . .
C21 C 0.6529(5) 0.0686(11) 0.3612(13) 0.021(3) Uani 1 1 d U . .
H21C H 0.6814 0.0964 0.3716 0.031 Uiso 1 1 calc R . .
H21D H 0.6301 0.1045 0.3118 0.031 Uiso 1 1 calc R . .
H21E H 0.6532 0.0115 0.3265 0.031 Uiso 1 1 calc R . .
C32 C 0.6492(5) 0.5754(10) 0.3516(12) 0.020(3) Uani 1 1 d U . .
H32A H 0.6766 0.6069 0.3606 0.030 Uiso 1 1 calc R . .
H32B H 0.6251 0.6086 0.3027 0.030 Uiso 1 1 calc R . .
H32C H 0.6510 0.5187 0.3172 0.030 Uiso 1 1 calc R . .
C12 C 0.6409(4) 0.5625(9) 0.4699(12) 0.014(2) Uani 1 1 d U . .
C13 C 0.7693(5) 0.6880(10) 1.0252(13) 0.0205(17) Uani 1 1 d U . .
C43 C 0.7669(5) 0.6035(11) 0.9590(14) 0.0205(17) Uani 1 1 d U . .
H43A H 0.7787 0.5560 1.0128 0.025 Uiso 1 1 calc R . .
H43B H 0.7360 0.5902 0.9213 0.025 Uiso 1 1 calc R . .
C33 C 0.7398(5) 0.7547(10) 0.9526(13) 0.0205(17) Uani 1 1 d U . .
H33A H 0.7093 0.7388 0.9437 0.031 Uiso 1 1 calc R . .
H33B H 0.7453 0.7570 0.8779 0.031 Uiso 1 1 calc R . .
H33C H 0.7456 0.8116 0.9889 0.031 Uiso 1 1 calc R . .
C14 C 0.7741(4) 0.8143(9) 0.5376(11) 0.013(2) Uani 1 1 d U . .
C44 C 0.7718(5) 0.8991(10) 0.4738(13) 0.019(3) Uani 1 1 d U . .
H44A H 0.7407 0.9140 0.4394 0.023 Uiso 1 1 calc R . .
H44B H 0.7847 0.9454 0.5285 0.023 Uiso 1 1 calc R . .
C24 C 0.7424(5) 0.7495(11) 0.4646(12) 0.020(3) Uani 1 1 d U . .
H24C H 0.7454 0.6935 0.5036 0.030 Uiso 1 1 calc R . .
H24D H 0.7492 0.7425 0.3918 0.030 Uiso 1 1 calc R . .
H24E H 0.7125 0.7707 0.4515 0.030 Uiso 1 1 calc R . .
C62 C 0.6269(5) 0.7040(10) 0.7222(13) 0.022(3) Uani 1 1 d U . .
H62A H 0.6028 0.7454 0.7106 0.033 Uiso 1 1 calc R . .
H62B H 0.6542 0.7353 0.7275 0.033 Uiso 1 1 calc R . .
H62C H 0.6296 0.6717 0.7926 0.033 Uiso 1 1 calc R . .
C61 C 0.6271(5) 0.2048(10) 0.7220(14) 0.023(3) Uani 1 1 d U . .
H61A H 0.6046 0.2501 0.7042 0.035 Uiso 1 1 calc R . .
H61B H 0.6559 0.2312 0.7335 0.035 Uiso 1 1 calc R . .
H61C H 0.6258 0.1746 0.7913 0.035 Uiso 1 1 calc R . .
N21 N 0.5586(4) 0.0789(8) 0.6686(10) 0.0147(16) Uani 1 1 d DU . .
H1 H 0.559(5) 0.0234(11) 0.674(13) 0.022 Uiso 1 1 d D . .
H2 H 0.572(5) 0.096(9) 0.736(5) 0.022 Uiso 1 1 d D . .
N22 N 0.5602(4) 0.5735(8) 0.6720(10) 0.0141(15) Uani 1 1 d DU . .
H3 H 0.866(3) 0.721(2) 0.821(8) 0.021 Uiso 1 1 d D . .
H4 H 0.845(5) 0.637(7) 0.779(8) 0.021 Uiso 1 1 d D . .
N23 N 0.8539(4) 0.6738(9) 0.8327(10) 0.020(2) Uani 1 1 d DU . .
H5 H 0.571(5) 0.586(10) 0.742(4) 0.030 Uiso 1 1 d D . .
H6 H 0.557(5) 0.5182(15) 0.673(15) 0.030 Uiso 1 1 d D . .
N24 N 0.8549(4) 0.8303(9) 0.3339(11) 0.022(2) Uani 1 1 d DU . .
H7 H 0.861(6) 0.776(3) 0.332(16) 0.033 Uiso 1 1 d D . .
H8 H 0.844(6) 0.862(9) 0.276(9) 0.033 Uiso 1 1 d D . .
N13 N 0.8230(4) 0.6638(8) 0.8945(9) 0.0127(19) Uani 1 1 d DU . .
N14 N 0.8256(4) 0.8388(7) 0.3989(9) 0.0126(19) Uani 1 1 d U . .
N11 N 0.5892(4) 0.0837(8) 0.6087(10) 0.0147(16) Uani 1 1 d U . .
N12 N 0.5891(4) 0.5829(8) 0.6068(9) 0.0141(15) Uani 1 1 d U . .
N100 N 0.4620(4) 0.2534(5) 0.4889(9) 0.0251(16) Uani 1 1 d DU . .
H101 H 0.4401 0.2812 0.5095 0.038 Uiso 1 1 calc RD . .
H102 H 0.4592 0.2629 0.4140 0.038 Uiso 1 1 calc RD . .
H103 H 0.4882 0.2740 0.5307 0.038 Uiso 1 1 calc RD . .
N101 N 0.4595(4) 0.1619(5) 0.5087(9) 0.0251(16) Uani 1 1 d DU . .
H104 H 0.463(5) 0.1219(11) 0.463(7) 0.038 Uiso 1 1 d D . .
N102 N 0.4325(3) 0.0842(7) 0.9648(8) 0.0262(13) Uani 1 1 d DU . .
H121 H 0.409(3) 0.078(11) 0.985(13) 0.039 Uiso 1 1 d D . .
H122 H 0.426(5) 0.037(6) 0.927(12) 0.039 Uiso 1 1 d D . .
N103 N 0.4667(3) 0.0307(7) 1.0336(9) 0.0262(13) Uani 1 1 d DU . .
N104 N 0.4229(3) 0.5201(7) 0.9511(8) 0.0262(13) Uani 1 1 d DU . .
H141 H 0.4030 0.4767 0.9301 0.039 Uiso 1 1 calc RD . .
H142 H 0.4298 0.5410 0.8889 0.039 Uiso 1 1 calc RD . .
H143 H 0.4114 0.5634 0.9842 0.039 Uiso 1 1 calc RD . .
N105 N 0.4617(3) 0.4872(7) 1.0305(8) 0.0262(4) Uani 1 1 d DU . .
H151 H 0.4799 0.5162(13) 1.0822 0.039 Uiso 1 1 d D . .
N106 N 0.4492(4) 0.3185(6) 1.2537(9) 0.0291(18) Uani 1 1 d DU . .
H161 H 0.428(3) 0.335(11) 1.197(9) 0.044 Uiso 1 1 d D . .
N107 N 0.4556(5) 0.4091(6) 1.2810(11) 0.0291(18) Uani 1 1 d DU . .
H171 H 0.444(5) 0.4502(14) 1.231(5) 0.044 Uiso 1 1 d D . .
N108 N 0.4911(3) 0.2779(8) 1.0925(7) 0.0267(17) Uani 1 1 d DU . .
H181 H 0.513(3) 0.311(8) 1.097(4) 0.040 Uiso 1 1 d D . .
N109 N 0.4567(3) 0.2642(7) 0.9898(8) 0.0267(17) Uani 1 1 d DU . .
H191 H 0.4304 0.2685 1.0050 0.040 Uiso 1 1 calc RD . .
H192 H 0.4594 0.2105 0.9620 0.040 Uiso 1 1 calc RD . .
H193 H 0.4585 0.3048 0.9377 0.040 Uiso 1 1 calc RD . .
N110 N 0.4447(4) 0.0695(6) 0.7581(10) 0.027(2) Uani 1 1 d DU . .
N111 N 0.4641(4) 0.1489(6) 0.7339(10) 0.027(3) Uani 1 1 d DU . .
H111 H 0.4468 0.1944 0.7402 0.040 Uiso 1 1 calc RD . .
H112 H 0.4670 0.1469 0.6622 0.040 Uiso 1 1 calc RD . .
H113 H 0.4909 0.1556 0.7840 0.040 Uiso 1 1 calc RD . .
Ge4 Ge 0.83520(5) 0.77324(9) 0.54739(12) 0.0126(3) Uani 1 1 d U . .
Ge3 Ge 0.83153(5) 0.72308(9) 1.04742(12) 0.0128(3) Uani 1 1 d U . .
Ge1 Ge 0.58153(5) 0.02253(9) 0.45821(12) 0.0121(3) Uani 1 1 d U . .
Ge2 Ge 0.57968(5) 0.52349(9) 0.45472(12) 0.0124(3) Uani 1 1 d U . .
Te6 Te 0.84662(3) 0.87921(6) 1.02955(7) 0.0168(2) Uani 1 1 d U . .
Te8 Te 0.89524(4) 0.85961(7) 0.67768(7) 0.0186(2) Uani 1 1 d U . .
Te4 Te 0.52084(3) 0.61114(6) 0.32405(6) 0.0163(2) Uani 1 1 d U . .
Te7 Te 0.84522(3) 0.61729(6) 0.51807(7) 0.0170(2) Uani 1 1 d U . .
Te1 Te 0.56751(3) -0.13411(6) 0.47656(7) 0.0162(2) Uani 1 1 d U . .
Te3 Te 0.56829(3) 0.36603(6) 0.47609(7) 0.0177(2) Uani 1 1 d U . .
Te5 Te 0.88390(4) 0.63138(6) 1.18766(7) 0.0203(2) Uani 1 1 d U . .
Te2 Te 0.52725(3) 0.11622(6) 0.32444(6) 0.0173(2) Uani 1 1 d U . .

loop_
_atom_site_aniso_label
_atom_site_aniso_U_11
_atom_site_aniso_U_22
_atom_site_aniso_U_33
_atom_site_aniso_U_23
_atom_site_aniso_U_13
_atom_site_aniso_U_12
C11 0.013(5) 0.013(6) 0.022(6) 0.002(4) 0.007(4) -0.004(4)
C63 0.026(7) 0.022(7) 0.024(7) -0.004(5) 0.009(6) 0.000(6)
C64 0.024(7) 0.024(7) 0.017(6) 0.006(5) 0.008(6) 0.004(6)
C22 0.015(5) 0.024(7) 0.024(6) 0.001(5) 0.003(5) 0.001(5)
C31 0.011(5) 0.028(7) 0.026(6) 0.000(5) -0.001(5) 0.005(5)
C53 0.016(6) 0.017(7) 0.021(6) -0.001(5) 0.008(5) 0.001(5)
C34 0.021(7) 0.025(8) 0.028(7) -0.001(5) 0.016(6) 0.004(5)
C23 0.030(8) 0.026(8) 0.026(7) -0.001(5) 0.018(6) -0.007(6)
C42 0.015(6) 0.017(6) 0.028(6) -0.003(5) 0.008(5) -0.007(5)
C52 0.015(6) 0.014(6) 0.012(5) 0.000(4) 0.002(4) 0.002(5)
C51 0.013(6) 0.012(6) 0.015(5) 0.001(4) 0.003(4) 0.001(4)
C41 0.021(6) 0.022(6) 0.019(5) -0.004(5) 0.009(5) -0.011(5)
C54 0.017(7) 0.015(7) 0.030(7) 0.002(5) 0.009(6) 0.003(5)
C21 0.016(6) 0.023(7) 0.029(6) -0.001(5) 0.015(5) -0.005(5)
C32 0.020(6) 0.019(7) 0.022(6) 0.001(5) 0.010(5) -0.006(5)
C12 0.013(5) 0.012(6) 0.019(5) 0.000(4) 0.006(4) -0.003(4)
C13 0.019(3) 0.019(4) 0.028(4) -0.003(3) 0.014(3) -0.001(3)
C43 0.019(3) 0.019(4) 0.028(4) -0.003(3) 0.014(3) -0.001(3)
C33 0.019(3) 0.019(4) 0.028(4) -0.003(3) 0.014(3) -0.001(3)
C14 0.013(5) 0.013(6) 0.015(5) 0.001(4) 0.005(4) -0.001(4)
C44 0.019(6) 0.017(6) 0.025(6) 0.004(5) 0.009(5) -0.001(5)
C24 0.014(5) 0.024(7) 0.024(6) 0.004(5) 0.007(5) -0.003(5)
C62 0.021(7) 0.015(7) 0.025(7) -0.003(5) 0.002(6) 0.002(6)
C61 0.026(7) 0.016(7) 0.027(7) -0.008(5) 0.006(6) 0.000(6)
N21 0.013(4) 0.018(4) 0.017(4) -0.002(3) 0.011(3) 0.000(3)
N22 0.013(4) 0.018(4) 0.014(3) 0.002(3) 0.008(3) 0.000(3)
N23 0.020(5) 0.027(6) 0.018(5) -0.001(4) 0.013(4) -0.002(5)
N24 0.024(6) 0.026(6) 0.021(5) 0.001(5) 0.013(5) 0.002(5)
N13 0.009(4) 0.015(5) 0.015(4) 0.004(4) 0.004(4) 0.004(4)
N14 0.011(5) 0.013(5) 0.013(4) 0.000(4) 0.003(4) 0.000(4)
N11 0.013(4) 0.018(4) 0.017(4) -0.002(3) 0.011(3) 0.000(3)
N12 0.013(4) 0.018(4) 0.014(3) 0.002(3) 0.008(3) 0.000(3)
N100 0.025(4) 0.020(4) 0.034(4) -0.005(3) 0.014(3) -0.003(3)
N101 0.025(4) 0.020(4) 0.034(4) -0.005(3) 0.014(3) -0.003(3)
N102 0.023(3) 0.028(3) 0.032(3) 0.003(3) 0.014(3) 0.003(3)
N103 0.023(3) 0.028(3) 0.032(3) 0.003(3) 0.014(3) 0.003(3)
N104 0.023(3) 0.028(3) 0.032(3) 0.003(3) 0.014(3) 0.003(3)
N105 0.0225(3) 0.0281(7) 0.0319(8) 0.0033(13) 0.0139(4) 0.0027(6)
N106 0.043(5) 0.018(4) 0.028(4) -0.003(3) 0.011(3) 0.002(3)
N107 0.043(5) 0.018(4) 0.028(4) -0.003(3) 0.011(3) 0.002(3)
N108 0.027(4) 0.026(4) 0.029(4) 0.002(3) 0.010(3) -0.003(3)
N109 0.027(4) 0.026(4) 0.029(4) 0.002(3) 0.010(3) -0.003(3)
N110 0.029(6) 0.021(5) 0.036(6) 0.007(5) 0.016(5) 0.005(5)
N111 0.023(5) 0.030(7) 0.028(5) 0.004(5) 0.008(4) -0.007(5)
Ge4 0.0119(7) 0.0123(7) 0.0142(6) 0.0007(5) 0.0045(5) -0.0003(5)
Ge3 0.0127(6) 0.0129(7) 0.0140(6) -0.0002(5) 0.0055(5) 0.0005(5)
Ge1 0.0104(6) 0.0122(7) 0.0147(6) 0.0003(5) 0.0051(5) 0.0002(5)
Ge2 0.0103(6) 0.0120(7) 0.0158(6) 0.0001(5) 0.0050(5) 0.0001(5)
Te6 0.0185(4) 0.0131(4) 0.0207(5) 0.0011(4) 0.0087(4) -0.0031(4)
Te8 0.0186(5) 0.0155(4) 0.0201(4) -0.0014(4) 0.0027(4) -0.0034(3)
Te4 0.0155(5) 0.0153(4) 0.0174(4) 0.0001(3) 0.0031(4) 0.0036(3)
Te7 0.0173(4) 0.0123(4) 0.0227(5) -0.0017(4) 0.0076(4) 0.0012(4)
Te1 0.0177(4) 0.0123(4) 0.0207(4) 0.0013(4) 0.0089(3) 0.0010(4)
Te3 0.0189(4) 0.0129(4) 0.0228(4) 0.0018(4) 0.0083(4) 0.0000(4)
Te5 0.0248(6) 0.0178(4) 0.0180(4) 0.0010(4) 0.0053(4) 0.0077(4)
Te2 0.0192(5) 0.0156(4) 0.0165(4) 0.0001(3) 0.0037(4) 0.0054(3)

loop_
_atom_type_symbol
_atom_type_description
_atom_type_scat_dispersion_real
_atom_type_scat_dispersion_imag
_atom_type_scat_source
C C 0.0033 0.0016 'International Tables Vol C Tables 4.2.6.8 and 6.1.1.4'
H H 0.0000 0.0000 'International Tables Vol C Tables 4.2.6.8 and 6.1.1.4'
N N 0.0061 0.0033 'International Tables Vol C Tables 4.2.6.8 and 6.1.1.4'
Ge Ge 0.1547 1.8001 'International Tables Vol C Tables 4.2.6.8 and 6.1.1.4'
Te Te -0.5308 1.6751 'International Tables Vol C Tables 4.2.6.8 and 6.1.1.4'

loop_
_geom_angle_atom_site_label_1
_geom_angle_atom_site_label_2
_geom_angle_atom_site_label_3
_geom_angle
_geom_angle_site_symmetry_1
_geom_angle_site_symmetry_3
_geom_angle_publ_flag
C31 C11 C41 111.0(12) . . ?
C31 C11 C21 110.2(11) . . ?
C41 C11 C21 112.3(11) . . ?
C31 C11 Ge1 110.6(9) . . ?
C41 C11 Ge1 101.8(8) . . ?
C21 C11 Ge1 110.6(10) . . ?
C53 C63 H63A 109.5 . . ?
C53 C63 H63B 109.5 . . ?
H63A C63 H63B 109.5 . . ?
C53 C63 H63C 109.5 . . ?
H63A C63 H63C 109.5 . . ?
H63B C63 H63C 109.5 . . ?
C54 C64 H64A 109.5 . . ?
C54 C64 H64B 109.5 . . ?
H64A C64 H64B 109.5 . . ?
C54 C64 H64C 109.5 . . ?
H64A C64 H64C 109.5 . . ?
H64B C64 H64C 109.5 . . ?
C12 C22 H22C 109.5 . . ?
C12 C22 H22D 109.5 . . ?
H22C C22 H22D 109.5 . . ?
C12 C22 H22E 109.5 . . ?
H22C C22 H22E 109.5 . . ?
H22D C22 H22E 109.5 . . ?
C11 C31 H31A 109.5 . . ?
C11 C31 H31B 109.5 . . ?
H31A C31 H31B 109.5 . . ?
C11 C31 H31C 109.5 . . ?
H31A C31 H31C 109.5 . . ?
H31B C31 H31C 109.5 . . ?
N13 C53 C63 123.1(13) . . ?
N13 C53 C43 112.5(13) . . ?
C63 C53 C43 124.2(14) . . ?
C14 C34 H34A 109.5 . . ?
C14 C34 H34B 109.5 . . ?
H34A C34 H34B 109.5 . . ?
C14 C34 H34C 109.5 . . ?
H34A C34 H34C 109.5 . . ?
H34B C34 H34C 109.5 . . ?
C13 C23 H23C 109.5 . . ?
C13 C23 H23D 109.5 . . ?
H23C C23 H23D 109.5 . . ?
C13 C23 H23E 109.5 . . ?
H23C C23 H23E 109.5 . . ?
H23D C23 H23E 109.5 . . ?
C52 C42 C12 110.4(11) . . ?
C52 C42 H42A 109.6 . . ?
C12 C42 H42A 109.6 . . ?
C52 C42 H42B 109.6 . . ?
C12 C42 H42B 109.6 . . ?
H42A C42 H42B 108.1 . . ?
N12 C52 C42 116.8(13) . . ?
N12 C52 C62 123.1(12) . . ?
C42 C52 C62 120.0(13) . . ?
N11 C51 C41 116.9(13) . . ?
N11 C51 C61 122.7(12) . . ?
C41 C51 C61 120.4(13) . . ?
C51 C41 C11 110.7(12) . . ?
C51 C41 H41A 109.5 . . ?
C11 C41 H41A 109.5 . . ?
C51 C41 H41B 109.5 . . ?
C11 C41 H41B 109.5 . . ?
H41A C41 H41B 108.1 . . ?
N14 C54 C64 121.7(13) . . ?
N14 C54 C44 113.5(13) . . ?
C64 C54 C44 124.8(13) . . ?
C11 C21 H21C 109.5 . . ?
C11 C21 H21D 109.5 . . ?
H21C C21 H21D 109.5 . . ?
C11 C21 H21E 109.5 . . ?
H21C C21 H21E 109.5 . . ?
H21D C21 H21E 109.5 . . ?
C12 C32 H32A 109.5 . . ?
C12 C32 H32B 109.5 . . ?
H32A C32 H32B 109.5 . . ?
C12 C32 H32C 109.5 . . ?
H32A C32 H32C 109.5 . . ?
H32B C32 H32C 109.5 . . ?
C22 C12 C32 109.9(11) . . ?
C22 C12 C42 110.8(11) . . ?
C32 C12 C42 112.5(11) . . ?
C22 C12 Ge2 110.8(9) . . ?
C32 C12 Ge2 111.2(9) . . ?
C42 C12 Ge2 101.4(8) . . ?
C23 C13 C33 111.1(12) . . ?
C23 C13 C43 112.4(13) . . ?
C33 C13 C43 109.7(13) . . ?
C23 C13 Ge3 112.1(11) . . ?
C33 C13 Ge3 109.3(10) . . ?
C43 C13 Ge3 102.0(9) . . ?
C53 C43 C13 113.2(13) . . ?
C53 C43 H43A 108.9 . . ?
C13 C43 H43A 108.9 . . ?
C53 C43 H43B 108.9 . . ?
C13 C43 H43B 108.9 . . ?
H43A C43 H43B 107.8 . . ?
C13 C33 H33A 109.5 . . ?
C13 C33 H33B 109.5 . . ?
H33A C33 H33B 109.5 . . ?
C13 C33 H33C 109.5 . . ?
H33A C33 H33C 109.5 . . ?
H33B C33 H33C 109.5 . . ?
C34 C14 C44 113.8(12) . . ?
C34 C14 C24 111.6(11) . . ?
C44 C14 C24 109.5(11) . . ?
C34 C14 Ge4 111.8(10) . . ?
C44 C14 Ge4 102.1(8) . . ?
C24 C14 Ge4 107.4(9) . . ?
C54 C44 C14 114.1(13) . . ?
C54 C44 H44A 108.7 . . ?
C14 C44 H44A 108.7 . . ?
C54 C44 H44B 108.7 . . ?
C14 C44 H44B 108.7 . . ?
H44A C44 H44B 107.6 . . ?
C14 C24 H24C 109.5 . . ?
C14 C24 H24D 109.5 . . ?
H24C C24 H24D 109.5 . . ?
C14 C24 H24E 109.5 . . ?
H24C C24 H24E 109.5 . . ?
H24D C24 H24E 109.5 . . ?
C52 C62 H62A 109.5 . . ?
C52 C62 H62B 109.5 . . ?
H62A C62 H62B 109.5 . . ?
C52 C62 H62C 109.5 . . ?
H62A C62 H62C 109.5 . . ?
H62B C62 H62C 109.5 . . ?
C51 C61 H61A 109.5 . . ?
C51 C61 H61B 109.5 . . ?
H61A C61 H61B 109.5 . . ?
C51 C61 H61C 109.5 . . ?
H61A C61 H61C 109.5 . . ?
H61B C61 H61C 109.5 . . ?
N11 N21 H1 95(10) . . ?
N11 N21 H2 105(10) . . ?
H1 N21 H2 104(10) . . ?
N12 N22 H5 113(10) . . ?
N12 N22 H6 102(10) . . ?
H5 N22 H6 103(10) . . ?
N13 N23 H3 128(3) . . ?
N13 N23 H4 102(10) . . ?
H3 N23 H4 120(10) . . ?
N14 N24 H7 107(10) . . ?
N14 N24 H8 105(10) . . ?
H7 N24 H8 125(10) . . ?
C53 N13 N23 124.0(12) . . ?
C53 N13 Ge3 114.2(9) . . ?
N23 N13 Ge3 120.7(9) . . ?
C54 N14 N24 124.9(12) . . ?
C54 N14 Ge4 113.7(9) . . ?
N24 N14 Ge4 120.5(9) . . ?
C51 N11 N21 123.8(12) . . ?
C51 N11 Ge1 111.8(8) . . ?
N21 N11 Ge1 122.4(9) . . ?
C52 N12 N22 123.9(12) . . ?
C52 N12 Ge2 112.6(8) . . ?
N22 N12 Ge2 122.0(9) . . ?
N101 N100 H101 109.5 . . ?
N101 N100 H102 109.5 . . ?
H101 N100 H102 109.5 . . ?
N101 N100 H103 109.5 . . ?
H101 N100 H103 109.5 . . ?
H102 N100 H103 109.5 . . ?
N100 N101 H104 125.0(15) . . ?
N103 N102 H121 111(10) . . ?
N103 N102 H122 82(10) . . ?
H121 N102 H122 88(10) . . ?
N105 N104 H141 109.5 . . ?
N105 N104 H142 109.5 . . ?
H141 N104 H142 109.5 . . ?
N105 N104 H143 109.5 . . ?
H141 N104 H143 109.5 . . ?
H142 N104 H143 109.5 . . ?
N104 N105 H151 126.5(11) . . ?
N107 N106 H161 87(10) . . ?
N106 N107 H171 121.6(19) . . ?
N109 N108 H181 124(2) . . ?
N108 N109 H191 109.5 . . ?
N108 N109 H192 109.5 . . ?
H191 N109 H192 109.5 . . ?
N108 N109 H193 109.5 . . ?
H191 N109 H193 109.5 . . ?
H192 N109 H193 109.5 . . ?
N110 N111 H111 109.5 . . ?
N110 N111 H112 109.5 . . ?
H111 N111 H112 109.5 . . ?
N110 N111 H113 109.5 . . ?
H111 N111 H113 109.5 . . ?
H112 N111 H113 109.5 . . ?
C14 Ge4 N14 83.4(5) . . ?
C14 Ge4 Te7 117.3(4) . . ?
N14 Ge4 Te7 110.4(3) . . ?
C14 Ge4 Te8 115.1(4) . . ?
N14 Ge4 Te8 101.9(3) . . ?
Te7 Ge4 Te8 120.27(7) . . ?
C13 Ge3 N13 82.9(5) . . ?
C13 Ge3 Te6 117.4(4) . . ?
N13 Ge3 Te6 109.6(3) . . ?
C13 Ge3 Te5 113.1(5) . . ?
N13 Ge3 Te5 106.0(3) . . ?
Te6 Ge3 Te5 120.37(8) . . ?
C11 Ge1 N11 83.9(5) . . ?
C11 Ge1 Te1 116.9(4) . . ?
N11 Ge1 Te1 110.6(3) . . ?
C11 Ge1 Te2 113.9(4) . . ?
N11 Ge1 Te2 102.5(4) . . ?
Te1 Ge1 Te2 121.04(7) . . ?
C12 Ge2 N12 83.3(5) . . ?
C12 Ge2 Te3 116.9(4) . . ?
N12 Ge2 Te3 109.6(3) . . ?
C12 Ge2 Te4 115.9(4) . . ?
N12 Ge2 Te4 103.9(3) . . ?
Te3 Ge2 Te4 119.44(7) . . ?

loop_
_geom_bond_atom_site_label_1
_geom_bond_atom_site_label_2
_geom_bond_distance
_geom_bond_site_symmetry_2
_geom_bond_publ_flag
C11 C31 1.52(2) . ?
C11 C41 1.55(2) . ?
C11 C21 1.553(18) . ?
C11 Ge1 1.998(13) . ?
C63 C53 1.45(2) . ?
C63 H63A 0.9800 . ?
C63 H63B 0.9800 . ?
C63 H63C 0.9800 . ?
C64 C54 1.47(2) . ?
C64 H64A 0.9800 . ?
C64 H64B 0.9800 . ?
C64 H64C 0.9800 . ?
C22 C12 1.520(19) . ?
C22 H22C 0.9800 . ?
C22 H22D 0.9800 . ?
C22 H22E 0.9800 . ?
C31 H31A 0.9800 . ?
C31 H31B 0.9800 . ?
C31 H31C 0.9800 . ?
C53 N13 1.299(19) . ?
C53 C43 1.508(19) . ?
C34 C14 1.492(18) . ?
C34 H34A 0.9800 . ?
C34 H34B 0.9800 . ?
C34 H34C 0.9800 . ?
C23 C13 1.506(19) . ?
C23 H23C 0.9800 . ?
C23 H23D 0.9800 . ?
C23 H23E 0.9800 . ?
C42 C52 1.491(18) . ?
C42 C12 1.563(19) . ?
C42 H42A 0.9900 . ?
C42 H42B 0.9900 . ?
C52 N12 1.264(19) . ?
C52 C62 1.52(2) . ?
C51 N11 1.275(18) . ?
C51 C41 1.503(18) . ?
C51 C61 1.50(2) . ?
C41 H41A 0.9900 . ?
C41 H41B 0.9900 . ?
C54 N14 1.314(19) . ?
C54 C44 1.49(2) . ?
C21 H21C 0.9800 . ?
C21 H21D 0.9800 . ?
C21 H21E 0.9800 . ?
C32 C12 1.556(18) . ?
C32 H32A 0.9800 . ?
C32 H32B 0.9800 . ?
C32 H32C 0.9800 . ?
C12 Ge2 2.001(13) . ?
C13 C33 1.51(2) . ?
C13 C43 1.53(2) . ?
C13 Ge3 1.999(14) . ?
C43 H43A 0.9900 . ?
C43 H43B 0.9900 . ?
C33 H33A 0.9800 . ?
C33 H33B 0.9800 . ?
C33 H33C 0.9800 . ?
C14 C44 1.52(2) . ?
C14 C24 1.524(19) . ?
C14 Ge4 2.021(13) . ?
C44 H44A 0.9900 . ?
C44 H44B 0.9900 . ?
C24 H24C 0.9800 . ?
C24 H24D 0.9800 . ?
C24 H24E 0.9800 . ?
C62 H62A 0.9800 . ?
C62 H62B 0.9800 . ?
C62 H62C 0.9800 . ?
C61 H61A 0.9800 . ?
C61 H61B 0.9800 . ?
C61 H61C 0.9800 . ?
N21 N11 1.375(15) . ?
N22 N12 1.385(14) . ?
N23 N13 1.406(15) . ?
N24 N14 1.390(16) . ?
N13 Ge3 2.038(12) . ?
N14 Ge4 2.033(11) . ?
N11 Ge1 2.028(12) . ?
N12 Ge2 2.027(12) . ?
N100 N101 1.439(3) . ?
N100 H101 0.9100 . ?
N100 H102 0.9100 . ?
N100 H103 0.9100 . ?
N102 N103 1.441(3) . ?
N104 N105 1.440(3) . ?
N104 H141 0.9100 . ?
N104 H142 0.9100 . ?
N104 H143 0.9100 . ?
N108 N109 1.440(3) . ?
N109 H191 0.9100 . ?
N109 H192 0.9100 . ?
N109 H193 0.9100 . ?
N110 N111 1.442(3) . ?
N111 H111 0.9100 . ?
N111 H112 0.9100 . ?
N111 H113 0.9100 . ?
Ge4 Te7 2.4684(19) . ?
Ge4 Te8 2.513(2) . ?
Ge3 Te6 2.4799(19) . ?
Ge3 Te5 2.485(2) . ?
Ge1 Te1 2.4810(19) . ?
Ge1 Te2 2.4940(19) . ?
Ge2 Te3 2.4827(19) . ?
Ge2 Te4 2.5034(19) . ?
